data_7009236
loop_
_publ_author_name
'Baggio, Ricardo'
'Garland, Maria T.'
'Moreno, Yanko'
'Pe\~na, Octavio'
'Perec, Mireille'
'Spodine, Evgenia'

_publ_section_title
;
 Synthesis, structure and magnetic properties of the
 2,2'-oxydiacetato-bridged Cu(II)--Ln(III) complexes
 [{Cu3Ln2(oda)6(H2O)6}&#x00B7;12H2O]n (Ln&#x2005;=&#x2005;Y, Gd, Eu,
 Nd, Pr)
;
_journal_issue 13
_journal_name_full 'Journal of the Chemical Society, Dalton Transactions'
_journal_page_first 2061
_journal_paper_doi 10.1039/a909544f
_journal_year 2000
_chemical_formula_sum 'C24 H60 Cu3 Gd2 O48'
_chemical_formula_weight 1621.84
_chemical_name_systematic
; 
 Gadolinium Copper Oxydiacetate
;
_space_group_IT_number 192
_symmetry_cell_setting hexagonal
_symmetry_space_group_name_Hall '-P 6 2c'
_symmetry_space_group_name_H-M 'P 6/m c c'
_atom_sites_solution_hydrogens geom
_atom_sites_solution_primary direct
_atom_sites_solution_secondary difmap
_audit_creation_method SHELXL-97
_cell_angle_alpha 90.00
_cell_angle_beta 90.00
_cell_angle_gamma 120.00
_cell_formula_units_Z 2
_cell_length_a 14.717(2)
_cell_length_b 14.717(2)
_cell_length_c 15.169(3)
_cell_measurement_reflns_used 30
_cell_measurement_temperature 293(2)
_cell_measurement_theta_max 15
_cell_measurement_theta_min 7.5
_cell_volume 2845.3(8)
_computing_cell_refinement 'Siemens P3'
_computing_data_collection 'Siemens P3'
_computing_data_reduction 'Siemens XDISK'
_computing_molecular_graphics 'Siemens SHELXTL'
_computing_publication_material 'Siemens SHELXTL'
_computing_structure_refinement 'SHELXL-97 (Sheldrick, 1997)'
_computing_structure_solution 'SHELXS-97 (Sheldrick, 1990)'
_diffrn_ambient_temperature 293(2)
_diffrn_measured_fraction_theta_full 0.999
_diffrn_measured_fraction_theta_max 0.999
_diffrn_measurement_method '\w scans'
_diffrn_radiation_monochromator graphite
_diffrn_radiation_source 'fine-focus sealed tube'
_diffrn_radiation_type MoK\a
_diffrn_radiation_wavelength 0.71073
_diffrn_reflns_av_R_equivalents 0.026
_diffrn_reflns_av_sigmaI/netI 0.019
_diffrn_reflns_limit_h_max 0
_diffrn_reflns_limit_h_min -17
_diffrn_reflns_limit_k_max 17
_diffrn_reflns_limit_k_min 0
_diffrn_reflns_limit_l_max 18
_diffrn_reflns_limit_l_min 0
_diffrn_reflns_number 3351
_diffrn_reflns_theta_full 25.05
_diffrn_reflns_theta_max 25.05
_diffrn_reflns_theta_min 2.69
_diffrn_standards_decay_% <2
_diffrn_standards_interval_count 98
_diffrn_standards_number 2
_exptl_absorpt_coefficient_mu 3.515
_exptl_absorpt_correction_T_max 0.20
_exptl_absorpt_correction_T_min 0.14
_exptl_absorpt_correction_type psi-scan
_exptl_absorpt_process_details 'XEMP in SHELXTL/PC, Sheldrick, 1991'
_exptl_crystal_colour blue
_exptl_crystal_density_diffrn 1.893
_exptl_crystal_density_meas ?
_exptl_crystal_description polyhedra
_exptl_crystal_F_000 1606
_exptl_crystal_size_max 0.28
_exptl_crystal_size_mid 0.20
_exptl_crystal_size_min 0.18
_refine_diff_density_max 0.301
_refine_diff_density_min -0.309
_refine_diff_density_rms 0.073
_refine_ls_extinction_method none
_refine_ls_goodness_of_fit_ref 1.06
_refine_ls_hydrogen_treatment mixed
_refine_ls_matrix_type full
_refine_ls_number_parameters 84
_refine_ls_number_reflns 890
_refine_ls_number_restraints 0
_refine_ls_restrained_S_all 1.06
_refine_ls_R_factor_all 0.037
_refine_ls_R_factor_gt 0.024
_refine_ls_shift/su_max <0.01
_refine_ls_shift/su_mean <0.01
_refine_ls_structure_factor_coef Fsqd
_refine_ls_weighting_details 'w=1/[\s^2^(Fo^2^)+(0.028P)^2^+4.247P] where P=(Fo^2^+2Fc^2^)/3'
_refine_ls_weighting_scheme calc
_refine_ls_wR_factor_gt 0.054
_refine_ls_wR_factor_ref 0.060
_reflns_number_gt 684
_reflns_number_total 890
_reflns_threshold_expression >2sigma(I)
_cod_data_source_file a909544f.txt
_cod_data_source_block GdCuODA
_cod_depositor_comments
;
The following automatic conversions were performed:
'_symmetry_cell_setting' value 'Hexagonal' changed to 'hexagonal'
according to '/home/saulius/struct/CIF-dictionaries/cif_core.dic'
dictionary named 'cif_core.dic' version 2.4.1 from 2010-06-29.

Automatic conversion script
Id: cif_fix_enum 1527 2010-12-29 10:47:43Z saulius 

The following automatic conversions were performed:

'_exptl_crystal_density_meas' value 'not_measured' was changed to '?'
- the value is perceived as not measured.

Automatic conversion script
Id: cif_fix_values 3008 2015-01-20 13:52:24Z robertas 

The following automatic conversions were performed:

'_refine_ls_weighting_scheme' value 'calc
w=1/[\s^2^(Fo^2^)+(0.028P)^2^+4.247P] where P=(Fo^2^+2Fc^2^)/3' was
changed to 'calc'. New tag '_refine_ls_weighting_details' was
created. The value of the new tag was set to
'w=1/[\s^2^(Fo^2^)+(0.028P)^2^+4.247P] where P=(Fo^2^+2Fc^2^)/3'.

Automatic conversion script
Id: cif_fix_values 3143 2015-03-26 13:38:13Z robertas 
;
_cod_original_cell_volume 2845.3(6)
_cod_original_sg_symbol_H-M P6/mcc
_cod_database_code 7009236

loop_
_symmetry_equiv_pos_as_xyz
'x, y, z'
'-y, x-y, z'
'-x+y, -x, z'
'-x, -y, z'
'y, -x+y, z'
'x-y, x, z'
'-y, -x, z+1/2'
'-x+y, y, z+1/2'
'x, x-y, z+1/2'
'y, x, z+1/2'
'x-y, -y, z+1/2'
'-x, -x+y, z+1/2'
'-x, -y, -z'
'y, -x+y, -z'
'x-y, x, -z'
'x, y, -z'
'-y, x-y, -z'
'-x+y, -x, -z'
'y, x, -z-1/2'
'x-y, -y, -z-1/2'
'-x, -x+y, -z-1/2'
'-y, -x, -z-1/2'
'-x+y, y, -z-1/2'
'x, x-y, -z-1/2'

loop_
_atom_site_label
_atom_site_type_symbol
_atom_site_fract_x
_atom_site_fract_y
_atom_site_fract_z
_atom_site_U_iso_or_equiv
_atom_site_adp_type
_atom_site_occupancy
_atom_site_calc_flag
_atom_site_refinement_flags
_atom_site_disorder_assembly
_atom_site_disorder_group
Gd Gd 0.6667 0.3333 0.2500 0.02305(15) Uani 1 d S . .
Cu Cu 1.0000 0.5000 0.5000 0.0263(2) Uani 1 d S . .
O1 O 0.8059(2) 0.41894(19) 0.35658(17) 0.0341(7) Uani 1 d . . .
O2 O 0.9489(2) 0.5586(2) 0.4100(2) 0.0441(8) Uani 1 d . . .
O3 O 0.76409(13) 0.5282(3) 0.2500 0.0326(8) Uani 1 d S . .
C1 C 0.8704(3) 0.5151(3) 0.3610(3) 0.0315(9) Uani 1 d . . .
C2 C 0.8524(3) 0.5877(3) 0.3033(3) 0.0531(14) Uani 1 d . . .
H2A H 0.8412 0.6355 0.3396 0.064 Uiso 1 calc R . .
H2B H 0.9136 0.6288 0.2667 0.064 Uiso 1 calc R . .
O1W O 0.4796(4) 0.3202(4) 0.0000 0.0482(12) Uani 1 d S . .
H1W H 0.528(4) 0.346(4) 0.044(3) 0.10(2) Uiso 1 d . . .
O2WA O 0.272(3) 0.149(4) 0.0000 0.130(14) Uiso 0.22 d SP . .
O2WB O 0.2567(17) 0.1969(16) 0.0315(12) 0.129(8) Uiso 0.29 d P . .
O2WC O 0.208(3) 0.224(3) 0.0000 0.130(13) Uiso 0.24 d SP . .
O2WD O 0.136(3) 0.156(3) 0.324(2) 0.127(11) Uiso 0.17 d P . .
O2WE O 0.151(5) 0.151(5) 0.2500 0.12(2) Uiso 0.12 d SP . .
O2WF O 0.150(5) 0.101(5) 0.379(3) 0.12(2) Uiso 0.09 d P . .

loop_
_atom_site_aniso_label
_atom_site_aniso_U_11
_atom_site_aniso_U_22
_atom_site_aniso_U_33
_atom_site_aniso_U_23
_atom_site_aniso_U_13
_atom_site_aniso_U_12
Gd 0.02335(17) 0.02335(17) 0.0224(2) 0.000 0.000 0.01168(9)
Cu 0.0214(4) 0.0352(6) 0.0243(4) 0.000 0.000 0.0155(5)
O1 0.0350(14) 0.0296(16) 0.0345(14) 0.0028(12) -0.0080(12) 0.0137(12)
O2 0.0360(16) 0.0342(16) 0.0524(17) 0.0002(15) -0.0219(15) 0.0103(14)
O3 0.0328(13) 0.0282(18) 0.0353(18) 0.000 -0.0138(19) 0.0141(9)
C1 0.027(2) 0.035(2) 0.031(2) -0.0008(19) -0.0048(18) 0.0148(18)
C2 0.043(3) 0.033(2) 0.068(3) 0.005(2) -0.032(3) 0.007(2)
O1W 0.045(3) 0.059(3) 0.042(3) 0.000 0.000 0.027(3)

loop_
_atom_type_symbol
_atom_type_description
_atom_type_scat_dispersion_real
_atom_type_scat_dispersion_imag
_atom_type_scat_source
C C 0.0033 0.0016 'International Tables Vol C Tables 4.2.6.8 and 6.1.1.4'
H H 0.0000 0.0000 'International Tables Vol C Tables 4.2.6.8 and 6.1.1.4'
O O 0.0106 0.0060 'International Tables Vol C Tables 4.2.6.8 and 6.1.1.4'
Cu Cu 0.3201 1.2651 'International Tables Vol C Tables 4.2.6.8 and 6.1.1.4'
Gd Gd -0.1653 3.9035 'International Tables Vol C Tables 4.2.6.8 and 6.1.1.4'

loop_
_geom_angle_atom_site_label_1
_geom_angle_atom_site_label_2
_geom_angle_atom_site_label_3
_geom_angle
_geom_angle_site_symmetry_1
_geom_angle_site_symmetry_3
_geom_angle_publ_flag
O1 Gd O1 126.21(12) 24_556 3_665 ?
O1 Gd O1 79.99(10) 24_556 22_666 ?
O1 Gd O1 85.26(13) 3_665 22_666 ?
O1 Gd O1 85.26(13) 24_556 . ?
O1 Gd O1 79.99(10) 3_665 . ?
O1 Gd O1 147.07(12) 22_666 . ?
O1 Gd O1 147.07(12) 24_556 2_655 ?
O1 Gd O1 79.99(9) 3_665 2_655 ?
O1 Gd O1 126.21(12) 22_666 2_655 ?
O1 Gd O1 79.99(10) . 2_655 ?
O1 Gd O1 79.99(10) 24_556 23_656 ?
O1 Gd O1 147.07(12) 3_665 23_656 ?
O1 Gd O1 79.99(10) 22_666 23_656 ?
O1 Gd O1 126.21(12) . 23_656 ?
O1 Gd O1 85.26(13) 2_655 23_656 ?
O1 Gd O3 63.11(6) 24_556 3_665 ?
O1 Gd O3 63.11(6) 3_665 3_665 ?
O1 Gd O3 73.54(6) 22_666 3_665 ?
O1 Gd O3 73.54(6) . 3_665 ?
O1 Gd O3 137.37(6) 2_655 3_665 ?
O1 Gd O3 137.37(6) 23_656 3_665 ?
O1 Gd O3 73.54(6) 24_556 . ?
O1 Gd O3 137.37(6) 3_665 . ?
O1 Gd O3 137.37(6) 22_666 . ?
O1 Gd O3 63.11(6) . . ?
O1 Gd O3 73.54(6) 2_655 . ?
O1 Gd O3 63.11(6) 23_656 . ?
O3 Gd O3 120.0 3_665 . ?
O1 Gd O3 137.37(6) 24_556 2_655 ?
O1 Gd O3 73.54(6) 3_665 2_655 ?
O1 Gd O3 63.11(6) 22_666 2_655 ?
O1 Gd O3 137.37(6) . 2_655 ?
O1 Gd O3 63.11(6) 2_655 2_655 ?
O1 Gd O3 73.54(6) 23_656 2_655 ?
O3 Gd O3 120.0 3_665 2_655 ?
O3 Gd O3 120.0 . 2_655 ?
O2 Cu O2 88.62(19) 4_765 13_766 ?
O2 Cu O2 91.38(19) 4_765 . ?
O2 Cu O2 180.0 13_766 . ?
O2 Cu O2 180.0 4_765 16_556 ?
O2 Cu O2 91.38(19) 13_766 16_556 ?
O2 Cu O2 88.62(19) . 16_556 ?
O2 Cu O1W 84.14(11) 4_765 8_655 ?
O2 Cu O1W 84.14(11) 13_766 8_655 ?
O2 Cu O1W 95.86(12) . 8_655 ?
O2 Cu O1W 95.86(12) 16_556 8_655 ?
O2 Cu O1W 95.86(11) 4_765 20_666 ?
O2 Cu O1W 95.86(11) 13_766 20_666 ?
O2 Cu O1W 84.14(11) . 20_666 ?
O2 Cu O1W 84.14(11) 16_556 20_666 ?
O1W Cu O1W 180.0 8_655 20_666 ?
C1 O1 Gd 126.4(2) . . ?
C1 O2 Cu 130.6(3) . . ?
C2 O3 C2 114.7(4) . 23_656 ?
C2 O3 Gd 122.7(2) . . ?
C2 O3 Gd 122.7(2) 23_656 . ?
O2 C1 O1 126.7(4) . . ?
O2 C1 C2 115.4(4) . . ?
O1 C1 C2 118.0(3) . . ?
O3 C2 C1 109.2(3) . . ?

loop_
_geom_bond_atom_site_label_1
_geom_bond_atom_site_label_2
_geom_bond_distance
_geom_bond_site_symmetry_2
_geom_bond_publ_flag
Gd O1 2.412(3) 24_556 ?
Gd O1 2.412(3) 3_665 ?
Gd O1 2.412(3) 22_666 ?
Gd O1 2.412(3) . ?
Gd O1 2.412(3) 2_655 ?
Gd O1 2.412(3) 23_656 ?
Gd O3 2.483(3) 3_665 ?
Gd O3 2.483(3) . ?
Gd O3 2.483(3) 2_655 ?
Cu O2 1.955(3) 4_765 ?
Cu O2 1.955(3) 13_766 ?
Cu O2 1.955(3) . ?
Cu O2 1.955(3) 16_556 ?
Cu O1W 2.510(5) 8_655 ?
Cu O1W 2.510(5) 20_666 ?
O1 C1 1.251(5) . ?
O2 C1 1.247(5) . ?
O3 C2 1.405(4) . ?
O3 C2 1.405(4) 23_656 ?
C1 C2 1.503(5) . ?
O1W Cu 2.510(5) 8_654 ?

loop_
_geom_torsion_atom_site_label_1
_geom_torsion_atom_site_label_2
_geom_torsion_atom_site_label_3
_geom_torsion_atom_site_label_4
_geom_torsion
_geom_torsion_site_symmetry_1
_geom_torsion_site_symmetry_2
_geom_torsion_site_symmetry_3
_geom_torsion_site_symmetry_4
_geom_torsion_publ_flag
O1 Gd O1 C1 66.1(3) 24_556 . . . ?
O1 Gd O1 C1 -165.8(3) 3_665 . . . ?
O1 Gd O1 C1 129.4(3) 22_666 . . . ?
O1 Gd O1 C1 -84.3(4) 2_655 . . . ?
O1 Gd O1 C1 -7.8(3) 23_656 . . . ?
O3 Gd O1 C1 129.4(3) 3_665 . . . ?
O3 Gd O1 C1 -7.8(3) . . . . ?
O3 Gd O1 C1 -113.9(3) 2_655 . . . ?
O2 Cu O2 C1 75.0(4) 4_765 . . . ?
O2 Cu O2 C1 -63(100) 13_766 . . . ?
O2 Cu O2 C1 -105.0(4) 16_556 . . . ?
O1W Cu O2 C1 -9.2(4) 8_655 . . . ?
O1W Cu O2 C1 170.8(4) 20_666 . . . ?
O1 Gd O3 C2 -87.5(3) 24_556 . . . ?
O1 Gd O3 C2 38.5(3) 3_665 . . . ?
O1 Gd O3 C2 -141.5(3) 22_666 . . . ?
O1 Gd O3 C2 5.5(3) . . . . ?
O1 Gd O3 C2 92.5(3) 2_655 . . . ?
O1 Gd O3 C2 -174.5(3) 23_656 . . . ?
O3 Gd O3 C2 -43.2(3) 3_665 . . . ?
O3 Gd O3 C2 136.8(3) 2_655 . . . ?
O1 Gd O3 C2 92.5(3) 24_556 . . 23_656 ?
O1 Gd O3 C2 -141.5(3) 3_665 . . 23_656 ?
O1 Gd O3 C2 38.5(3) 22_666 . . 23_656 ?
O1 Gd O3 C2 -174.5(3) . . . 23_656 ?
O1 Gd O3 C2 -87.5(3) 2_655 . . 23_656 ?
O1 Gd O3 C2 5.5(3) 23_656 . . 23_656 ?
O3 Gd O3 C2 136.8(3) 3_665 . . 23_656 ?
O3 Gd O3 C2 -43.2(3) 2_655 . . 23_656 ?
Cu O2 C1 O1 -2.8(7) . . . . ?
Cu O2 C1 C2 176.1(3) . . . . ?
Gd O1 C1 O2 -172.1(3) . . . . ?
Gd O1 C1 C2 9.0(6) . . . . ?
C2 O3 C2 C1 176.3(5) 23_656 . . . ?
Gd O3 C2 C1 -3.7(5) . . . . ?
O2 C1 C2 O3 178.0(4) . . . . ?
O1 C1 C2 O3 -3.0(6) . . . . ?
